data_4037937
loop_
_publ_author_name
'Nicolaou, K. C.'
'Shelke, Yogesh G.'
'Dherange, Balu D.'
'Kempema, Aaron'
'Lin, Baiwei'
'Gu, Christine'
'Sandoval, Joseph'
'Hammond, Mikhail'
'Aujay, Monette'
'Gavrilyuk, Julia'

_publ_section_title
;
 Design, Synthesis, and Biological Investigation of Epothilone B Analogues
 Featuring Lactone, Lactam, and Carbocyclic Macrocycles, Epoxide,
 Aziridine, and 1,1-Difluorocyclopropane and Other Fluorine Residues
;
_journal_name_full 'The Journal of Organic Chemistry'
_journal_paper_doi 10.1021/acs.joc.0c00123
_journal_year 2020
_chemical_absolute_configuration ad
_chemical_formula_moiety 'C31 H41 F2 N O5 S, H2 O'
_chemical_formula_sum 'C31 H43 F2 N O6 S'
_chemical_formula_weight 595.72
_space_group_crystal_system orthorhombic
_space_group_IT_number 19
_space_group_name_Hall 'P 2ac 2ab'
_space_group_name_H-M_alt 'P 21 21 21'
_atom_sites_solution_hydrogens mixed
_atom_sites_solution_primary direct
_audit_creation_date 2019-10-02
_audit_creation_method
;
Olex2 1.2-beta
(compiled 2018.05.29 svn.r3508 for OlexSys, GUI svn.r5506)
;
_cell_angle_alpha 90
_cell_angle_beta 90
_cell_angle_gamma 90
_cell_formula_units_Z 4
_cell_length_a 5.9601(2)
_cell_length_b 17.5009(6)
_cell_length_c 29.1554(8)
_cell_measurement_reflns_used 3786
_cell_measurement_temperature 100
_cell_measurement_theta_max 68.31
_cell_measurement_theta_min 2.94
_cell_volume 3041.12(17)
_computing_cell_refinement 'SAINT v8.38A (Bruker, 2017)'
_computing_data_collection 'APEX3 v2017.3-0 (Bruker, 2017)'
_computing_data_reduction 'SAINT v8.38A (Bruker, 2017)'
_computing_molecular_graphics 'Olex2 (Dolomanov et al., 2009)'
_computing_publication_material 'Olex2 (Dolomanov et al., 2009)'
_computing_structure_refinement 'XL (Sheldrick, 2008)'
_computing_structure_solution 'ShelXT (Sheldrick, 2015)'
_diffrn_ambient_temperature 100.0
_diffrn_detector 'Bruker APEX-II CCD'
_diffrn_detector_area_resol_mean 7.9
_diffrn_detector_type 'CCD Area Detector'
_diffrn_measured_fraction_theta_full 0.987
_diffrn_measured_fraction_theta_max 0.985
_diffrn_measurement_device 'Kappa Four-Circle Diffractometer'
_diffrn_measurement_device_type 'Bruker X8 APEX II'
_diffrn_measurement_method '\w and \f scans'
_diffrn_radiation_monochromator 'Double Bounce Multilayer Mirrors'
_diffrn_radiation_probe x-ray
_diffrn_radiation_type CuK\a
_diffrn_radiation_wavelength 1.54178
_diffrn_reflns_av_R_equivalents 0.0453
_diffrn_reflns_av_unetI/netI 0.0549
_diffrn_reflns_Laue_measured_fraction_full 0.987
_diffrn_reflns_Laue_measured_fraction_max 0.985
_diffrn_reflns_limit_h_max 7
_diffrn_reflns_limit_h_min -7
_diffrn_reflns_limit_k_max 19
_diffrn_reflns_limit_k_min -21
_diffrn_reflns_limit_l_max 34
_diffrn_reflns_limit_l_min -35
_diffrn_reflns_number 14342
_diffrn_reflns_point_group_measured_fraction_full 0.967
_diffrn_reflns_point_group_measured_fraction_max 0.962
_diffrn_reflns_theta_full 67.679
_diffrn_reflns_theta_max 68.374
_diffrn_reflns_theta_min 2.945
_diffrn_source 'Micro Focus Rotating Anode'
_diffrn_source_type 'Bruker Microstar FR-592'
_diffrn_standards_number 0
_exptl_absorpt_coefficient_mu 1.418
_exptl_absorpt_correction_T_max 0.3201
_exptl_absorpt_correction_T_min 0.2164
_exptl_absorpt_correction_type multi-scan
_exptl_absorpt_process_details
;
SADABS-2016/2 (Bruker,2016/2) was used for absorption correction.
wR2(int) was 0.0952 before and 0.0658 after correction.
The Ratio of minimum to maximum transmission is 0.6760.
The \l/2 correction factor is Not present.
;
_exptl_crystal_colour colourless
_exptl_crystal_colour_primary colourless
_exptl_crystal_density_diffrn 1.301
_exptl_crystal_description block
_exptl_crystal_F_000 1272
_exptl_crystal_size_max 0.27
_exptl_crystal_size_mid 0.15
_exptl_crystal_size_min 0.1
_refine_diff_density_max 0.739
_refine_diff_density_min -0.284
_refine_diff_density_rms 0.086
_refine_ls_abs_structure_details
;
 Flack x determined using 1921 quotients [(I+)-(I-)]/[(I+)+(I-)]
 (Parsons, Flack and Wagner, Acta Cryst. B69 (2013) 249-259).
;
_refine_ls_abs_structure_Flack 0.007(18)
_refine_ls_extinction_method none
_refine_ls_goodness_of_fit_ref 1.072
_refine_ls_hydrogen_treatment constr
_refine_ls_matrix_type full
_refine_ls_number_parameters 381
_refine_ls_number_reflns 5375
_refine_ls_number_restraints 0
_refine_ls_restrained_S_all 1.072
_refine_ls_R_factor_all 0.0624
_refine_ls_R_factor_gt 0.0594
_refine_ls_shift/su_max 0.001
_refine_ls_shift/su_mean 0.000
_refine_ls_structure_factor_coef Fsqd
_refine_ls_weighting_details 'w=1/[\s^2^(Fo^2^)+(0.1219P)^2^+0.6688P] where P=(Fo^2^+2Fc^2^)/3'
_refine_ls_weighting_scheme calc
_refine_ls_wR_factor_gt 0.1648
_refine_ls_wR_factor_ref 0.1690
_reflns_Friedel_coverage 0.692
_reflns_Friedel_fraction_full 0.940
_reflns_Friedel_fraction_max 0.932
_reflns_number_gt 5065
_reflns_number_total 5375
_reflns_threshold_expression 'I > 2\s(I)'
_cod_data_source_file jo0c00123_si_002.cif
_cod_data_source_block kcnic12_0m_a
_cod_depositor_comments
;
The following automatic conversions were performed:

data item '_diffrn_radiation_probe' value 'X-ray' was changed to
'x-ray' in accordance with the
/home/data/users/saulius/crontab/automatic-downloads/rss-feeds/ACS/lib/dictionaries/cif_core.dic
dictionary named 'cif_core.dic' version 2.4.2 last updated on
2011-04-26.

Automatic conversion script
Id: cif_fix_values 7556 2019-12-06 15:28:31Z antanas 
;
_cod_database_code 4037937
_shelx_shelxl_version_number 2016/6
_shelx_space_group_comment
;
The symmetry employed for this shelxl refinement is uniquely defined
by the following loop, which should always be used as a source of
symmetry information in preference to the above space-group names.
They are only intended as comments.
;
_shelx_estimated_absorpt_t_max 0.871
_shelx_estimated_absorpt_t_min 0.701
_olex2_refinement_description
;
1. Fixed Uiso
 At 1.2 times of:
  All C(H) groups, All C(H,H) groups
 At 1.5 times of:
  All C(H,H,H) groups, All O(H) groups, All O(H,H) groups
2.a Free rotating group:
 O6(H6A,H6B)
2.b Ternary CH refined with riding coordinates:
 C13(H13), C11(H11), C29(H29), C22(H22), C23(H23), C20(H20)
2.c Secondary CH2 refined with riding coordinates:
 C30(H30A,H30B), C12(H12A,H12B), C17(H17A,H17B), C18(H18A,H18B), C19(H19A,H19B)
2.d Aromatic/amide H refined with riding coordinates:
 C3(H3A), C4(H4), C5(H5A), C2(H2), C8(H8)
2.e Idealised Me refined as rotating group:
 C10(H10A,H10B,H10C), C28(H28A,H28B,H28C), C24(H24A,H24B,H24C), C27(H27A,H27B,
 H27C), C16(H16A,H16B,H16C), C21(H21A,H21B,H21C)
2.f Idealised tetrahedral OH refined as rotating group:
 O3(H3), O5(H5)
;
_olex2_submission_special_instructions 'No special instructions were received'

loop_
_space_group_symop_operation_xyz
'x, y, z'
'-x+1/2, -y, z+1/2'
'-x, y+1/2, -z+1/2'
'x+1/2, -y+1/2, -z'

loop_
_atom_site_label
_atom_site_type_symbol
_atom_site_fract_x
_atom_site_fract_y
_atom_site_fract_z
_atom_site_U_iso_or_equiv
_atom_site_adp_type
_atom_site_occupancy
_atom_site_site_symmetry_order
_atom_site_calc_flag
_atom_site_refinement_flags_posn
_atom_site_refinement_flags_adp
_atom_site_refinement_flags_occupancy
_atom_site_disorder_assembly
_atom_site_disorder_group
S1 S 0.05197(19) 0.78624(6) 0.61328(4) 0.0303(3) Uani 1 1 d . . . . .
F1 F -0.0268(5) 0.43057(16) 0.52514(10) 0.0370(6) Uani 1 1 d . . . . .
F2 F 0.1381(6) 0.37156(15) 0.46858(9) 0.0401(7) Uani 1 1 d . . . . .
O1 O 0.5577(5) 0.53240(16) 0.60421(9) 0.0235(6) Uani 1 1 d . . . . .
O2 O 0.8915(5) 0.58588(19) 0.61872(10) 0.0301(7) Uani 1 1 d . . . . .
O3 O 0.5017(5) 0.59075(16) 0.70724(10) 0.0261(6) Uani 1 1 d . . . . .
H3 H 0.377276 0.606407 0.697512 0.039 Uiso 1 1 calc GR . . . .
O5 O 0.2678(7) 0.19125(18) 0.73739(11) 0.0354(8) Uani 1 1 d . . . . .
H5 H 0.325871 0.161286 0.756517 0.053 Uiso 1 1 calc GR . . . .
O4 O 0.7510(6) 0.36541(19) 0.73242(11) 0.0337(7) Uani 1 1 d . . . . .
N1 N 0.4427(7) 0.8283(2) 0.58020(12) 0.0282(8) Uani 1 1 d . . . . .
O6 O 0.0922(6) 0.6515(2) 0.70119(13) 0.0416(8) Uani 1 1 d . . . . .
H6A H 0.016867 0.640114 0.676564 0.062 Uiso 1 1 d G . . . .
H6B H -0.009552 0.665029 0.720989 0.062 Uiso 1 1 d G . . . .
C1 C 0.3172(8) 0.8942(2) 0.58670(13) 0.0239(8) Uani 1 1 d . . . . .
C7 C 0.3256(8) 0.7676(2) 0.59254(13) 0.0236(8) Uani 1 1 d . . . . .
C3 C 0.2411(9) 1.0281(2) 0.58513(15) 0.0313(10) Uani 1 1 d . . . . .
H3A H 0.287975 1.078780 0.578431 0.038 Uiso 1 1 calc R . . . .
C6 C 0.0978(8) 0.8823(2) 0.60464(13) 0.0267(9) Uani 1 1 d . . . . .
C30 C 0.7336(8) 0.4980(2) 0.67340(14) 0.0250(8) Uani 1 1 d . . . . .
H30A H 0.862807 0.512582 0.692870 0.030 Uiso 1 1 calc R . . . .
H30B H 0.749428 0.443186 0.665651 0.030 Uiso 1 1 calc R . . . .
C31 C 0.7390(8) 0.5443(2) 0.62990(13) 0.0245(8) Uani 1 1 d . . . . .
C13 C 0.3720(9) 0.4581(2) 0.51522(14) 0.0274(9) Uani 1 1 d . . . . .
H13 H 0.479894 0.455905 0.488993 0.033 Uiso 1 1 calc R . . . .
C10 C 0.6755(9) 0.6961(2) 0.52647(15) 0.0300(9) Uani 1 1 d . . . . .
H10A H 0.834944 0.689872 0.533789 0.045 Uiso 1 1 calc GR . . . .
H10B H 0.637337 0.750532 0.526357 0.045 Uiso 1 1 calc GR . . . .
H10C H 0.644990 0.674228 0.496148 0.045 Uiso 1 1 calc GR . . . .
C25 C 0.5588(8) 0.3818(2) 0.74219(13) 0.0235(8) Uani 1 1 d . . . . .
C11 C 0.5535(8) 0.5694(2) 0.55917(13) 0.0235(8) Uani 1 1 d . . . . .
H11 H 0.690836 0.554750 0.541524 0.028 Uiso 1 1 calc R . . . .
C28 C 0.2583(8) 0.4794(3) 0.76446(15) 0.0291(9) Uani 1 1 d . . . . .
H28A H 0.152616 0.459410 0.741691 0.044 Uiso 1 1 calc GR . . . .
H28B H 0.230961 0.534111 0.768998 0.044 Uiso 1 1 calc GR . . . .
H28C H 0.237496 0.452394 0.793596 0.044 Uiso 1 1 calc GR . . . .
C12 C 0.3451(8) 0.5374(2) 0.53511(14) 0.0254(8) Uani 1 1 d . . . . .
H12A H 0.219762 0.536535 0.557388 0.030 Uiso 1 1 calc R . . . .
H12B H 0.302630 0.572743 0.510056 0.030 Uiso 1 1 calc R . . . .
C14 C 0.1737(9) 0.4078(2) 0.50909(15) 0.0303(10) Uani 1 1 d . . . . .
C29 C 0.5178(7) 0.5096(2) 0.70028(13) 0.0213(8) Uani 1 1 d . . . . .
H29 H 0.389188 0.493199 0.680587 0.026 Uiso 1 1 calc R . . . .
C22 C 0.4286(9) 0.2479(2) 0.72433(15) 0.0321(10) Uani 1 1 d . . . . .
H22 H 0.582313 0.227655 0.730717 0.039 Uiso 1 1 calc R . . . .
C4 C 0.0301(9) 1.0163(3) 0.60316(14) 0.0335(10) Uani 1 1 d . . . . .
H4 H -0.065013 1.058806 0.608870 0.040 Uiso 1 1 calc R . . . .
C24 C 0.4321(9) 0.2994(3) 0.80435(14) 0.0301(9) Uani 1 1 d . . . . .
H24A H 0.580508 0.275886 0.807559 0.045 Uiso 1 1 calc GR . . . .
H24B H 0.316800 0.263301 0.814606 0.045 Uiso 1 1 calc GR . . . .
H24C H 0.424989 0.345785 0.823106 0.045 Uiso 1 1 calc GR . . . .
C26 C 0.4991(7) 0.4674(2) 0.74743(13) 0.0217(8) Uani 1 1 d . . . . .
C9 C 0.5368(8) 0.6557(2) 0.56176(13) 0.0227(8) Uani 1 1 d . . . . .
C5 C -0.0442(8) 0.9437(3) 0.61298(14) 0.0311(9) Uani 1 1 d . . . . .
H5A H -0.190045 0.935691 0.625237 0.037 Uiso 1 1 calc R . . . .
C17 C 0.2913(10) 0.3788(3) 0.59218(16) 0.0376(12) Uani 1 1 d . . . . .
H17A H 0.208307 0.426092 0.599901 0.045 Uiso 1 1 calc R . . . .
H17B H 0.432635 0.378968 0.610007 0.045 Uiso 1 1 calc R . . . .
C2 C 0.3856(8) 0.9684(3) 0.57658(14) 0.0283(9) Uani 1 1 d . . . . .
H2 H 0.529979 0.977702 0.563951 0.034 Uiso 1 1 calc R . . . .
C15 C 0.3481(9) 0.3800(2) 0.54150(15) 0.0292(9) Uani 1 1 d . . . . .
C27 C 0.6611(8) 0.5001(2) 0.78300(14) 0.0292(9) Uani 1 1 d . . . . .
H27A H 0.646318 0.471637 0.811777 0.044 Uiso 1 1 calc GR . . . .
H27B H 0.625649 0.554068 0.788394 0.044 Uiso 1 1 calc GR . . . .
H27C H 0.815334 0.495674 0.771641 0.044 Uiso 1 1 calc GR . . . .
C8 C 0.3899(8) 0.6874(2) 0.59017(13) 0.0253(9) Uani 1 1 d . . . . .
H8 H 0.318714 0.654077 0.611357 0.030 Uiso 1 1 calc R . . . .
C16 C 0.4989(10) 0.3180(3) 0.5255(2) 0.0450(13) Uani 1 1 d . . . . .
H16A H 0.534291 0.325825 0.492967 0.068 Uiso 1 1 calc GR . . . .
H16B H 0.424139 0.268590 0.529375 0.068 Uiso 1 1 calc GR . . . .
H16C H 0.637799 0.318773 0.543438 0.068 Uiso 1 1 calc GR . . . .
C23 C 0.3913(8) 0.3200(2) 0.75381(14) 0.0264(9) Uani 1 1 d . . . . .
H23 H 0.234870 0.339517 0.749621 0.032 Uiso 1 1 calc R . . . .
C18 C 0.1488(12) 0.3090(3) 0.60706(19) 0.0497(15) Uani 1 1 d . . . . .
H18A H -0.011010 0.319432 0.600252 0.060 Uiso 1 1 calc R . . . .
H18B H 0.194836 0.263939 0.588829 0.060 Uiso 1 1 calc R . . . .
C19 C 0.1735(10) 0.2902(3) 0.65859(17) 0.0436(13) Uani 1 1 d . . . . .
H19A H 0.135082 0.336334 0.676589 0.052 Uiso 1 1 calc R . . . .
H19B H 0.063659 0.249922 0.666642 0.052 Uiso 1 1 calc R . . . .
C20 C 0.4078(11) 0.2632(3) 0.67276(16) 0.0378(12) Uani 1 1 d . . . . .
H20 H 0.515967 0.304862 0.664869 0.045 Uiso 1 1 calc R . . . .
C21 C 0.4812(16) 0.1916(3) 0.64695(18) 0.059(2) Uani 1 1 d . . . . .
H21A H 0.627944 0.174883 0.658360 0.089 Uiso 1 1 calc GR . . . .
H21B H 0.492083 0.202967 0.614118 0.089 Uiso 1 1 calc GR . . . .
H21C H 0.370848 0.150869 0.651810 0.089 Uiso 1 1 calc GR . . . .

loop_
_atom_site_aniso_label
_atom_site_aniso_U_11
_atom_site_aniso_U_22
_atom_site_aniso_U_33
_atom_site_aniso_U_23
_atom_site_aniso_U_13
_atom_site_aniso_U_12
S1 0.0341(5) 0.0285(5) 0.0283(5) 0.0032(4) 0.0052(4) -0.0014(4)
F1 0.0379(15) 0.0333(13) 0.0398(14) -0.0010(11) -0.0083(12) -0.0033(12)
F2 0.068(2) 0.0276(12) 0.0246(12) -0.0028(10) -0.0143(14) -0.0114(13)
O1 0.0303(15) 0.0217(13) 0.0186(13) 0.0038(10) -0.0031(12) -0.0040(11)
O2 0.0302(16) 0.0356(16) 0.0244(14) 0.0038(12) -0.0028(13) -0.0090(13)
O3 0.0358(17) 0.0159(13) 0.0266(14) 0.0002(11) -0.0043(12) 0.0024(11)
O5 0.054(2) 0.0237(14) 0.0287(15) 0.0068(12) -0.0103(15) -0.0020(14)
O4 0.0386(19) 0.0305(16) 0.0321(16) 0.0040(13) 0.0047(15) 0.0104(14)
N1 0.046(2) 0.0207(16) 0.0175(15) -0.0027(12) -0.0098(16) 0.0040(16)
O6 0.0377(19) 0.0405(19) 0.047(2) 0.0043(16) -0.0108(16) -0.0002(15)
C1 0.031(2) 0.028(2) 0.0123(16) -0.0007(14) -0.0038(15) -0.0006(17)
C7 0.031(2) 0.024(2) 0.0155(17) 0.0020(14) -0.0009(16) -0.0044(16)
C3 0.047(3) 0.023(2) 0.023(2) 0.0012(15) -0.006(2) -0.0022(19)
C6 0.036(2) 0.028(2) 0.0163(17) -0.0005(15) -0.0015(16) -0.0063(18)
C30 0.027(2) 0.0247(19) 0.0228(19) 0.0032(16) -0.0024(17) -0.0007(16)
C31 0.030(2) 0.0216(17) 0.0217(19) -0.0002(16) -0.0001(17) -0.0006(17)
C13 0.045(3) 0.0204(19) 0.0168(17) -0.0013(15) -0.0044(18) -0.0012(18)
C10 0.043(3) 0.0227(19) 0.024(2) -0.0004(16) 0.0097(18) -0.0040(18)
C25 0.032(2) 0.0247(19) 0.0137(16) -0.0001(14) 0.0000(16) 0.0066(17)
C11 0.033(2) 0.0199(18) 0.0172(17) 0.0018(14) 0.0010(16) -0.0011(16)
C28 0.035(2) 0.029(2) 0.0230(19) 0.0024(16) 0.0009(19) 0.0082(18)
C12 0.038(2) 0.0198(18) 0.0188(17) 0.0008(15) -0.0048(17) -0.0026(17)
C14 0.046(3) 0.0222(19) 0.022(2) -0.0009(16) -0.0093(19) -0.0042(19)
C29 0.031(2) 0.0154(17) 0.0180(17) 0.0000(14) -0.0044(16) -0.0004(15)
C22 0.052(3) 0.0198(19) 0.025(2) 0.0009(16) -0.003(2) 0.0010(19)
C4 0.048(3) 0.033(2) 0.0196(19) -0.0039(16) -0.0053(19) 0.013(2)
C24 0.043(2) 0.026(2) 0.0206(19) 0.0031(16) -0.0013(18) -0.0037(18)
C26 0.029(2) 0.0210(18) 0.0148(16) 0.0006(14) -0.0014(15) 0.0016(15)
C9 0.031(2) 0.0215(18) 0.0159(16) 0.0028(14) -0.0036(16) -0.0024(16)
C5 0.033(2) 0.042(2) 0.0181(18) 0.0015(17) -0.0011(18) 0.0028(19)
C17 0.052(3) 0.038(2) 0.023(2) 0.0094(18) -0.014(2) -0.016(2)
C2 0.033(2) 0.030(2) 0.0217(18) 0.0018(16) -0.0028(17) -0.0053(18)
C15 0.040(2) 0.0190(19) 0.028(2) 0.0034(16) -0.007(2) -0.0043(18)
C27 0.036(2) 0.028(2) 0.023(2) -0.0014(16) -0.0077(18) -0.0014(18)
C8 0.035(2) 0.0217(19) 0.0193(18) 0.0012(15) 0.0009(17) -0.0044(17)
C16 0.052(3) 0.026(2) 0.057(3) -0.001(2) -0.011(3) 0.001(2)
C23 0.040(2) 0.0205(19) 0.0190(19) 0.0022(15) -0.0022(17) 0.0004(17)
C18 0.066(4) 0.049(3) 0.034(3) 0.013(2) -0.020(3) -0.029(3)
C19 0.055(3) 0.047(3) 0.029(2) 0.010(2) -0.009(2) -0.023(3)
C20 0.067(3) 0.023(2) 0.022(2) 0.0011(17) -0.004(2) 0.001(2)
C21 0.121(6) 0.031(2) 0.026(2) -0.002(2) 0.002(3) 0.012(3)

loop_
_atom_type_symbol
_atom_type_description
_atom_type_scat_dispersion_real
_atom_type_scat_dispersion_imag
_atom_type_scat_source
C C 0.0181 0.0091 'International Tables Vol C Tables 4.2.6.8 and 6.1.1.4'
H H 0.0000 0.0000 'International Tables Vol C Tables 4.2.6.8 and 6.1.1.4'
F F 0.0727 0.0534 'International Tables Vol C Tables 4.2.6.8 and 6.1.1.4'
N N 0.0311 0.0180 'International Tables Vol C Tables 4.2.6.8 and 6.1.1.4'
O O 0.0492 0.0322 'International Tables Vol C Tables 4.2.6.8 and 6.1.1.4'
S S 0.3331 0.5567 'International Tables Vol C Tables 4.2.6.8 and 6.1.1.4'

loop_
_geom_angle_atom_site_label_1
_geom_angle_atom_site_label_2
_geom_angle_atom_site_label_3
_geom_angle
_geom_angle_site_symmetry_1
_geom_angle_site_symmetry_3
_geom_angle_publ_flag
C6 S1 C7 89.1(2) . . ?
C31 O1 C11 116.7(3) . . ?
C29 O3 H3 109.5 . . ?
C22 O5 H5 109.5 . . ?
C7 N1 C1 110.3(4) . . ?
H6A O6 H6B 104.5 . . ?
N1 C1 C6 115.1(4) . . ?
N1 C1 C2 126.0(4) . . ?
C2 C1 C6 118.9(4) . . ?
N1 C7 S1 115.5(3) . . ?
N1 C7 C8 128.6(4) . . ?
C8 C7 S1 115.9(3) . . ?
C4 C3 H3A 119.1 . . ?
C2 C3 H3A 119.1 . . ?
C2 C3 C4 121.7(4) . . ?
C1 C6 S1 110.0(3) . . ?
C5 C6 S1 129.2(4) . . ?
C5 C6 C1 120.8(4) . . ?
H30A C30 H30B 107.9 . . ?
C31 C30 H30A 109.1 . . ?
C31 C30 H30B 109.1 . . ?
C31 C30 C29 112.3(3) . . ?
C29 C30 H30A 109.1 . . ?
C29 C30 H30B 109.1 . . ?
O1 C31 C30 111.9(3) . . ?
O2 C31 O1 123.6(4) . . ?
O2 C31 C30 124.5(4) . . ?
C12 C13 H13 113.4 . . ?
C12 C13 C15 126.9(4) . . ?
C14 C13 H13 113.4 . . ?
C14 C13 C12 120.4(4) . . ?
C14 C13 C15 58.1(3) . . ?
C15 C13 H13 113.4 . . ?
H10A C10 H10B 109.5 . . ?
H10A C10 H10C 109.5 . . ?
H10B C10 H10C 109.5 . . ?
C9 C10 H10A 109.5 . . ?
C9 C10 H10B 109.5 . . ?
C9 C10 H10C 109.5 . . ?
O4 C25 C26 118.0(4) . . ?
O4 C25 C23 120.4(4) . . ?
C23 C25 C26 121.3(4) . . ?
O1 C11 H11 109.5 . . ?
O1 C11 C12 105.2(3) . . ?
O1 C11 C9 113.4(3) . . ?
C12 C11 H11 109.5 . . ?
C9 C11 H11 109.5 . . ?
C9 C11 C12 109.5(4) . . ?
H28A C28 H28B 109.5 . . ?
H28A C28 H28C 109.5 . . ?
H28B C28 H28C 109.5 . . ?
C26 C28 H28A 109.5 . . ?
C26 C28 H28B 109.5 . . ?
C26 C28 H28C 109.5 . . ?
C13 C12 C11 115.1(4) . . ?
C13 C12 H12A 108.5 . . ?
C13 C12 H12B 108.5 . . ?
C11 C12 H12A 108.5 . . ?
C11 C12 H12B 108.5 . . ?
H12A C12 H12B 107.5 . . ?
F1 C14 F2 107.6(4) . . ?
F1 C14 C13 119.4(4) . . ?
F1 C14 C15 119.8(4) . . ?
F2 C14 C13 120.4(4) . . ?
F2 C14 C15 120.6(4) . . ?
C13 C14 C15 64.0(3) . . ?
O3 C29 C30 105.2(3) . . ?
O3 C29 H29 108.3 . . ?
O3 C29 C26 109.7(3) . . ?
C30 C29 H29 108.3 . . ?
C30 C29 C26 116.7(3) . . ?
C26 C29 H29 108.3 . . ?
O5 C22 H22 108.6 . . ?
O5 C22 C23 108.8(4) . . ?
O5 C22 C20 109.2(4) . . ?
C23 C22 H22 108.6 . . ?
C20 C22 H22 108.6 . . ?
C20 C22 C23 113.1(4) . . ?
C3 C4 H4 119.6 . . ?
C5 C4 C3 120.8(4) . . ?
C5 C4 H4 119.6 . . ?
H24A C24 H24B 109.5 . . ?
H24A C24 H24C 109.5 . . ?
H24B C24 H24C 109.5 . . ?
C23 C24 H24A 109.5 . . ?
C23 C24 H24B 109.5 . . ?
C23 C24 H24C 109.5 . . ?
C25 C26 C29 110.7(3) . . ?
C28 C26 C25 112.3(4) . . ?
C28 C26 C29 106.7(3) . . ?
C27 C26 C25 106.5(3) . . ?
C27 C26 C28 108.7(3) . . ?
C27 C26 C29 112.0(3) . . ?
C10 C9 C11 113.6(4) . . ?
C8 C9 C10 126.5(4) . . ?
C8 C9 C11 119.4(4) . . ?
C6 C5 H5A 120.6 . . ?
C4 C5 C6 118.8(4) . . ?
C4 C5 H5A 120.6 . . ?
H17A C17 H17B 107.7 . . ?
C15 C17 H17A 108.8 . . ?
C15 C17 H17B 108.8 . . ?
C15 C17 C18 114.0(4) . . ?
C18 C17 H17A 108.8 . . ?
C18 C17 H17B 108.8 . . ?
C1 C2 H2 120.5 . . ?
C3 C2 C1 119.1(4) . . ?
C3 C2 H2 120.5 . . ?
C14 C15 C13 58.0(3) . . ?
C14 C15 C17 117.9(4) . . ?
C17 C15 C13 120.5(4) . . ?
C16 C15 C13 115.3(4) . . ?
C16 C15 C14 117.5(4) . . ?
C16 C15 C17 115.6(4) . . ?
C26 C27 H27A 109.5 . . ?
C26 C27 H27B 109.5 . . ?
C26 C27 H27C 109.5 . . ?
H27A C27 H27B 109.5 . . ?
H27A C27 H27C 109.5 . . ?
H27B C27 H27C 109.5 . . ?
C7 C8 H8 116.3 . . ?
C9 C8 C7 127.4(4) . . ?
C9 C8 H8 116.3 . . ?
C15 C16 H16A 109.5 . . ?
C15 C16 H16B 109.5 . . ?
C15 C16 H16C 109.5 . . ?
H16A C16 H16B 109.5 . . ?
H16A C16 H16C 109.5 . . ?
H16B C16 H16C 109.5 . . ?
C25 C23 C22 111.4(4) . . ?
C25 C23 C24 106.2(3) . . ?
C25 C23 H23 110.2 . . ?
C22 C23 H23 110.2 . . ?
C24 C23 C22 108.6(3) . . ?
C24 C23 H23 110.2 . . ?
C17 C18 H18A 109.0 . . ?
C17 C18 H18B 109.0 . . ?
H18A C18 H18B 107.8 . . ?
C19 C18 C17 112.8(4) . . ?
C19 C18 H18A 109.0 . . ?
C19 C18 H18B 109.0 . . ?
C18 C19 H19A 108.6 . . ?
C18 C19 H19B 108.6 . . ?
H19A C19 H19B 107.6 . . ?
C20 C19 C18 114.5(5) . . ?
C20 C19 H19A 108.6 . . ?
C20 C19 H19B 108.6 . . ?
C22 C20 H20 107.5 . . ?
C19 C20 C22 113.1(5) . . ?
C19 C20 H20 107.5 . . ?
C21 C20 C22 108.5(4) . . ?
C21 C20 C19 112.5(5) . . ?
C21 C20 H20 107.5 . . ?
C20 C21 H21A 109.5 . . ?
C20 C21 H21B 109.5 . . ?
C20 C21 H21C 109.5 . . ?
H21A C21 H21B 109.5 . . ?
H21A C21 H21C 109.5 . . ?
H21B C21 H21C 109.5 . . ?

loop_
_geom_bond_atom_site_label_1
_geom_bond_atom_site_label_2
_geom_bond_distance
_geom_bond_site_symmetry_2
_geom_bond_publ_flag
S1 C7 1.770(5) . ?
S1 C6 1.722(4) . ?
F1 C14 1.344(6) . ?
F2 C14 1.358(5) . ?
O1 C31 1.331(5) . ?
O1 C11 1.464(5) . ?
O2 C31 1.209(5) . ?
O3 H3 0.8400 . ?
O3 C29 1.437(5) . ?
O5 H5 0.8400 . ?
O5 C22 1.431(6) . ?
O4 C25 1.214(6) . ?
N1 C1 1.387(6) . ?
N1 C7 1.322(6) . ?
O6 H6A 0.8700 . ?
O6 H6B 0.8699 . ?
C1 C6 1.423(6) . ?
C1 C2 1.393(6) . ?
C7 C8 1.456(6) . ?
C3 H3A 0.9500 . ?
C3 C4 1.378(8) . ?
C3 C2 1.377(7) . ?
C6 C5 1.389(7) . ?
C30 H30A 0.9900 . ?
C30 H30B 0.9900 . ?
C30 C31 1.506(6) . ?
C30 C29 1.520(6) . ?
C13 H13 1.0000 . ?
C13 C12 1.513(6) . ?
C13 C14 1.484(7) . ?
C13 C15 1.573(6) . ?
C10 H10A 0.9800 . ?
C10 H10B 0.9800 . ?
C10 H10C 0.9800 . ?
C10 C9 1.497(6) . ?
C25 C26 1.547(5) . ?
C25 C23 1.510(6) . ?
C11 H11 1.0000 . ?
C11 C12 1.532(6) . ?
C11 C9 1.515(6) . ?
C28 H28A 0.9800 . ?
C28 H28B 0.9800 . ?
C28 H28C 0.9800 . ?
C28 C26 1.533(6) . ?
C12 H12A 0.9900 . ?
C12 H12B 0.9900 . ?
C14 C15 1.486(6) . ?
C29 H29 1.0000 . ?
C29 C26 1.564(5) . ?
C22 H22 1.0000 . ?
C22 C23 1.543(6) . ?
C22 C20 1.532(6) . ?
C4 H4 0.9500 . ?
C4 C5 1.376(7) . ?
C24 H24A 0.9800 . ?
C24 H24B 0.9800 . ?
C24 H24C 0.9800 . ?
C24 C23 1.536(5) . ?
C26 C27 1.529(6) . ?
C9 C8 1.327(6) . ?
C5 H5A 0.9500 . ?
C17 H17A 0.9900 . ?
C17 H17B 0.9900 . ?
C17 C15 1.516(7) . ?
C17 C18 1.550(7) . ?
C2 H2 0.9500 . ?
C15 C16 1.484(7) . ?
C27 H27A 0.9800 . ?
C27 H27B 0.9800 . ?
C27 H27C 0.9800 . ?
C8 H8 0.9500 . ?
C16 H16A 0.9800 . ?
C16 H16B 0.9800 . ?
C16 H16C 0.9800 . ?
C23 H23 1.0000 . ?
C18 H18A 0.9900 . ?
C18 H18B 0.9900 . ?
C18 C19 1.545(7) . ?
C19 H19A 0.9900 . ?
C19 H19B 0.9900 . ?
C19 C20 1.531(9) . ?
C20 H20 1.0000 . ?
C20 C21 1.526(7) . ?
C21 H21A 0.9800 . ?
C21 H21B 0.9800 . ?
C21 H21C 0.9800 . ?
